data_7015981
loop_
_publ_author_name
'Geisheimer, Andrew R.'
'Huang, Wen'
'Pacradouni, Vighen'
'Sabok-Sayr, Seyed Ahmad'
'Sonier, Jeff E.'
'Leznoff, Daniel B.'

_publ_section_title
;
 Magnetic properties of isostructural M(H(2)O)(4)[Au(CN)(4)](2)-based
 coordination polymers (M = Mn, Co, Ni, Cu, Zn) by SQUID and \mSR
 studies.
;
_journal_issue 29
_journal_name_full 'Dalton transactions (Cambridge, England : 2003)'
_journal_page_first 7505
_journal_page_last 7516
_journal_paper_doi 10.1039/c0dt01546f
_journal_volume 40
_journal_year 2011
_chemical_formula_moiety 'C8 H16 Au2 Cu1 N8 O8'
_chemical_formula_sum 'C8 H16 Au2 Cu N8 O8'
_chemical_formula_weight 809.74
_chemical_name_systematic ?
_space_group_IT_number 2
_symmetry_cell_setting triclinic
_symmetry_space_group_name_Hall '-P 1'
_symmetry_space_group_name_H-M 'P -1'
_atom_sites_solution_hydrogens geom
_atom_sites_solution_primary direct
_cell_angle_alpha 98.2940(10)
_cell_angle_beta 94.5860(10)
_cell_angle_gamma 101.1370(10)
_cell_formula_units_Z 2
_cell_length_a 6.4798(2)
_cell_length_b 12.4272(3)
_cell_length_c 13.6182(3)
_cell_measurement_reflns_used 48507
_cell_measurement_temperature 100
_cell_measurement_theta_max 45.281
_cell_measurement_theta_min 2.083
_cell_volume 1058.13(5)
_computing_cell_refinement
;
Bruker SMART
;
_computing_data_collection
;
Bruker SMART
;
_computing_data_reduction
;
Bruker SAINT
;
_computing_structure_refinement
;
Crystals
;
_computing_structure_solution
;
SIR92 (Altomare et al, 1994)
;
_diffrn_ambient_temperature 100
_diffrn_measured_fraction_theta_full 0.995
_diffrn_measured_fraction_theta_max 0.885
_diffrn_measurement_device_type 'Bruker SMART APEX II CCD area Detector'
_diffrn_measurement_method \w\f
_diffrn_radiation_monochromator graphite
_diffrn_radiation_type 'Mo K\a'
_diffrn_radiation_wavelength 0.71073
_diffrn_reflns_av_R_equivalents 0.045
_diffrn_reflns_limit_h_max 12
_diffrn_reflns_limit_h_min -12
_diffrn_reflns_limit_k_max 23
_diffrn_reflns_limit_k_min -23
_diffrn_reflns_limit_l_max 25
_diffrn_reflns_limit_l_min -27
_diffrn_reflns_number 48507
_diffrn_reflns_theta_full 27.168
_diffrn_reflns_theta_max 45.281
_diffrn_reflns_theta_min 2.083
_exptl_absorpt_coefficient_mu 14.875
_exptl_absorpt_correction_T_max 0.7489
_exptl_absorpt_correction_T_min 0.3885
_exptl_absorpt_correction_type multi-scan
_exptl_crystal_colour green
_exptl_crystal_density_diffrn 2.541
_exptl_crystal_description chunk
_exptl_crystal_F_000 742
_exptl_crystal_size_max 0.55
_exptl_crystal_size_mid 0.47
_exptl_crystal_size_min 0.27
_refine_diff_density_max 4.85
_refine_diff_density_min -4.63
_refine_ls_extinction_coef none
_refine_ls_goodness_of_fit_ref 0.9517
_refine_ls_hydrogen_treatment constr
_refine_ls_matrix_type full
_refine_ls_number_parameters 1251
_refine_ls_number_reflns 11745
_refine_ls_number_restraints 0
_refine_ls_R_factor_all 0.0466
_refine_ls_R_factor_gt 0.0336
_refine_ls_shift/su_max 0.000851
_refine_ls_structure_factor_coef F
_refine_ls_weighting_details
;
Method= Modified Sheldrick
w=1/[\s^2^(F^2^) + ( 0.00P)^2^ + 0.00P]
,where P=p(6)*max(Fo^2^,0) + (1-p(6))Fc^2^
;
_refine_ls_weighting_scheme calc
_refine_ls_wR_factor_all 0.0492
_refine_ls_wR_factor_gt 0.0434
_refine_ls_wR_factor_ref 0.0429
_reflns_limit_h_max 12
_reflns_limit_h_min -12
_reflns_limit_k_max 23
_reflns_limit_k_min -23
_reflns_limit_l_max 27
_reflns_limit_l_min 0
_reflns_number_gt 12155
_reflns_number_total 15657
_reflns_threshold_expression I>2.5\s(I
_cod_data_source_file c0dt01546f.txt
_cod_data_source_block {[Cu(H2O)4][Au(CN)4]2(H2O)4}
_cod_depositor_comments
;
The following automatic conversions were performed:

'_symmetry_cell_setting' value 'Triclinic' changed to 'triclinic'
according to /home/saulius/struct/CIF-dictionaries/cif_core.dic
dictionary named 'cif_core.dic' version 2.4.1 from 2010-06-29.

Automatic conversion script
Id: cif_fix_values 1715 2011-07-08 13:25:40Z adriana 
;
_cod_original_sg_symbol_H-M 'P -1 '
_cod_original_formula_sum 'C8 H16 Au2 Cu1 N8 O8'
_cod_database_code 7015981

loop_
_symmetry_equiv_pos_as_xyz
x,y,z
-x,-y,-z

loop_
_atom_site_label
_atom_site_type_symbol
_atom_site_fract_x
_atom_site_fract_y
_atom_site_fract_z
_atom_site_U_iso_or_equiv
_atom_site_occupancy
_atom_site_adp_type
_atom_site_refinement_flags_posn
_atom_site_refinement_flags_adp
_atom_site_refinement_flags_occupancy
_atom_site_disorder_assembly
_atom_site_disorder_group
_atom_site_attached_hydrogens
Au1 Au -0.256161(17) 0.760084(9) 0.246177(8) 0.0106 1.0000 Uani . . . . . .
Au2 Au -0.5000 1.0000 0.5000 0.0135 1.0000 Uani S . . . . .
Au3 Au 0.0000 0.5000 0.0000 0.0118 1.0000 Uani S . . . . .
Cu1 Cu 0.0000 0.5000 0.5000 0.0109 1.0000 Uani S . . . . .
Cu2 Cu -0.5000 1.0000 0.0000 0.0108 1.0000 Uani S . . . . .
O1 O -0.0951(4) 0.7978(2) 0.6399(2) 0.0239 1.0000 Uani . . . . . .
O2 O -0.4402(4) 0.6331(2) 0.6477(2) 0.0246 1.0000 Uani . . . . . .
O3 O -0.0721(4) 0.8501(2) 0.8515(2) 0.0237 1.0000 Uani . . . . . .
O4 O -0.4142(4) 0.6813(2) 0.8577(2) 0.0265 1.0000 Uani . . . . . .
O11 O 0.1121(4) 0.62974(18) 0.60787(17) 0.0160 1.0000 Uani . . . . . .
O12 O -0.2737(4) 0.46608(18) 0.55667(18) 0.0179 1.0000 Uani . . . . . .
O21 O -0.3583(4) 1.15365(19) 0.11584(18) 0.0191 1.0000 Uani . . . . . .
O22 O -0.7741(4) 0.97763(19) 0.05758(18) 0.0203 1.0000 Uani . . . . . .
N11 N -0.1325(5) 0.6145(2) 0.4030(2) 0.0201 1.0000 Uani . . . . . .
N12 N -0.5396(5) 0.5470(3) 0.1135(2) 0.0257 1.0000 Uani . . . . . .
N13 N -0.3930(4) 0.9047(2) 0.0915(2) 0.0168 1.0000 Uani . . . . . .
N14 N 0.0283(5) 0.9708(3) 0.3801(2) 0.0264 1.0000 Uani . . . . . .
N21 N -0.6093(6) 0.7515(3) 0.3936(3) 0.0293 1.0000 Uani . . . . . .
N22 N -0.5599(6) 0.9090(3) 0.7005(3) 0.0324 1.0000 Uani . . . . . .
N31 N 0.0783(6) 0.7537(3) 0.0901(3) 0.0273 1.0000 Uani . . . . . .
N32 N -0.0610(6) 0.4275(3) 0.2084(2) 0.0280 1.0000 Uani . . . . . .
C11 C -0.1765(5) 0.6676(2) 0.3457(2) 0.0157 1.0000 Uani . . . . . .
C12 C -0.4365(5) 0.6246(3) 0.1617(2) 0.0179 1.0000 Uani . . . . . .
C13 C -0.3410(5) 0.8522(2) 0.1477(2) 0.0152 1.0000 Uani . . . . . .
C14 C -0.0745(5) 0.8939(2) 0.3309(2) 0.0173 1.0000 Uani . . . . . .
C21 C -0.5688(6) 0.8426(3) 0.4309(3) 0.0206 1.0000 Uani . . . . . .
C22 C -0.5385(6) 0.9442(3) 0.6284(3) 0.0214 1.0000 Uani . . . . . .
C31 C 0.0470(5) 0.6608(3) 0.0579(2) 0.0185 1.0000 Uani . . . . . .
C32 C -0.0404(6) 0.4557(3) 0.1328(3) 0.0193 1.0000 Uani . . . . . .
H11 H -0.0907 0.8029 0.7074 0.097(7) 1.0000 Uiso R . . . . .
H12 H -0.0753 0.8672 0.6233 0.097(7) 1.0000 Uiso R . . . . .
H21 H -0.5729 0.6447 0.6330 0.097(7) 1.0000 Uiso R . . . . .
H22 H -0.3433 0.6949 0.6420 0.097(7) 1.0000 Uiso R . . . . .
H31 H 0.0605 0.8374 0.8636 0.095(7) 1.0000 Uiso R . . . . .
H32 H -0.1693 0.7878 0.8557 0.095(7) 1.0000 Uiso R . . . . .
H41 H -0.4277 0.6125 0.8751 0.101(7) 1.0000 Uiso R . . . . .
H42 H -0.4210 0.6753 0.7900 0.101(7) 1.0000 Uiso R . . . . .
H111 H 0.0373 0.6837 0.6013 0.087(7) 1.0000 Uiso R . . . . .
H112 H 0.0977 0.6079 0.6683 0.087(7) 1.0000 Uiso R . . . . .
H121 H -0.2966 0.5249 0.5995 0.090(7) 1.0000 Uiso R . . . . .
H122 H -0.2859 0.4054 0.5877 0.090(7) 1.0000 Uiso R . . . . .
H211 H -0.4302 1.2080 0.1061 0.092(7) 1.0000 Uiso R . . . . .
H212 H -0.3740 1.1359 0.1777 0.092(7) 1.0000 Uiso R . . . . .
H221 H -0.7876 1.0376 0.1016 0.093(7) 1.0000 Uiso R . . . . .
H222 H -0.7984 0.9158 0.0870 0.093(7) 1.0000 Uiso R . . . . .

loop_
_atom_site_aniso_label
_atom_site_aniso_U_11
_atom_site_aniso_U_22
_atom_site_aniso_U_33
_atom_site_aniso_U_23
_atom_site_aniso_U_13
_atom_site_aniso_U_12
Au1 0.01124(4) 0.00938(4) 0.01167(4) 0.00442(3) -0.00075(3) 0.00240(3)
Au2 0.01476(7) 0.01099(6) 0.01610(7) 0.00470(5) 0.00422(5) 0.00310(5)
Au3 0.01352(6) 0.01016(5) 0.01194(6) 0.00304(4) 0.00227(5) 0.00192(5)
Cu1 0.0114(2) 0.00962(18) 0.0110(2) 0.00252(15) -0.00030(15) 0.00082(15)
Cu2 0.0118(2) 0.00961(18) 0.0117(2) 0.00467(15) -0.00094(15) 0.00237(15)
O1 0.0224(12) 0.0158(10) 0.0330(14) 0.0047(9) 0.0010(10) 0.0032(9)
O2 0.0147(11) 0.0213(11) 0.0348(15) -0.0017(10) -0.0028(10) 0.0031(9)
O3 0.0169(11) 0.0185(11) 0.0328(14) -0.0017(10) -0.0021(10) 0.0025(9)
O4 0.0226(13) 0.0203(11) 0.0374(15) 0.0068(10) 0.0013(11) 0.0054(10)
O11 0.0184(11) 0.0147(9) 0.0142(9) 0.0022(7) -0.0002(8) 0.0024(8)
O12 0.0181(10) 0.0147(9) 0.0224(11) 0.0061(8) 0.0061(8) 0.0030(8)
O21 0.0233(12) 0.0181(10) 0.0174(10) 0.0046(8) 0.0025(8) 0.0064(9)
O22 0.0224(12) 0.0148(9) 0.0252(12) 0.0062(8) 0.0063(9) 0.0041(8)
N11 0.0245(14) 0.0187(11) 0.0185(12) 0.0091(10) -0.0014(10) 0.0053(10)
N12 0.0247(15) 0.0180(12) 0.0298(16) -0.0010(11) -0.0051(12) -0.0001(11)
N13 0.0204(12) 0.0143(10) 0.0162(11) 0.0053(8) -0.0013(9) 0.0044(9)
N14 0.0277(16) 0.0171(12) 0.0308(16) 0.0021(11) -0.0043(12) 0.0003(11)
N21 0.0297(17) 0.0164(12) 0.041(2) 0.0023(12) 0.0112(15) 0.0026(12)
N22 0.043(2) 0.0317(17) 0.0247(16) 0.0121(13) 0.0073(15) 0.0066(15)
N31 0.0315(18) 0.0159(12) 0.0332(17) 0.0014(11) 0.0096(14) 0.0010(11)
N32 0.039(2) 0.0282(15) 0.0184(14) 0.0096(12) 0.0055(13) 0.0050(14)
C11 0.0172(13) 0.0130(10) 0.0167(12) 0.0038(9) -0.0009(10) 0.0025(9)
C12 0.0162(13) 0.0170(12) 0.0214(14) 0.0047(10) -0.0006(10) 0.0057(10)
C13 0.0170(12) 0.0133(10) 0.0156(12) 0.0056(9) -0.0019(9) 0.0032(9)
C14 0.0190(14) 0.0138(11) 0.0196(13) 0.0039(10) -0.0003(10) 0.0048(10)
C21 0.0197(15) 0.0186(13) 0.0242(16) 0.0057(11) 0.0078(12) 0.0020(11)
C22 0.0252(16) 0.0173(13) 0.0226(15) 0.0044(11) 0.0036(12) 0.0051(11)
C31 0.0194(14) 0.0162(12) 0.0199(14) 0.0036(10) 0.0057(11) 0.0016(10)
C32 0.0227(15) 0.0157(12) 0.0197(14) 0.0034(10) 0.0025(11) 0.0044(11)

loop_
_atom_type_symbol
_atom_type_scat_dispersion_real
_atom_type_scat_dispersion_imag
_atom_type_scat_Cromer_Mann_a1
_atom_type_scat_Cromer_Mann_b1
_atom_type_scat_Cromer_Mann_a2
_atom_type_scat_Cromer_Mann_b2
_atom_type_scat_Cromer_Mann_a3
_atom_type_scat_Cromer_Mann_b3
_atom_type_scat_Cromer_Mann_a4
_atom_type_scat_Cromer_Mann_b4
_atom_type_scat_Cromer_Mann_c
_atom_type_scat_source
C 0.0033 0.0016 2.3100 20.8439 1.0200 10.2075 1.5886 0.5687 0.8650 51.6512 0.2156 'International Tables Vol C 4.2.6.8 and 6.1.1.4'
H 0.0000 0.0000 0.4930 10.5109 0.3229 26.1257 0.1402 3.1424 0.0408 57.7998 0.0030 'International Tables Vol C 4.2.6.8 and 6.1.1.4'
N 0.0061 0.0033 12.2126 0.0057 3.1322 9.8933 2.0125 28.9975 1.1663 0.5826 -11.5290 'International Tables Vol C 4.2.6.8 and 6.1.1.4'
O 0.0106 0.0060 3.0485 13.2771 2.2868 5.7011 1.5463 0.3239 0.8670 32.9089 0.2508 'International Tables Vol C 4.2.6.8 and 6.1.1.4'
Cu 0.3201 1.2651 13.3380 3.5828 7.1676 0.2470 5.6158 11.3966 1.6735 64.8126 1.1910 'International Tables Vol C 4.2.6.8 and 6.1.1.4'
Au -2.0133 8.8022 16.8819 0.4611 18.5913 8.6216 25.5582 1.4826 5.8600 36.3956 12.0658 'International Tables Vol C 4.2.6.8 and 6.1.1.4'

loop_
_geom_angle_atom_site_label_1
_geom_angle_site_symmetry_1
_geom_angle_atom_site_label_2
_geom_angle_site_symmetry_2
_geom_angle_atom_site_label_3
_geom_angle_site_symmetry_3
_geom_angle
_geom_angle_publ_flag
C11 . Au1 . C12 . 90.10(12) yes
C11 . Au1 . C13 . 178.93(12) yes
C12 . Au1 . C13 . 89.63(12) yes
C11 . Au1 . C14 . 89.34(12) yes
C12 . Au1 . C14 . 179.35(11) yes
C13 . Au1 . C14 . 90.94(12) yes
C11 . Au1 . N21 . 74.51(11) yes
C12 . Au1 . N21 . 87.98(11) yes
C13 . Au1 . N21 . 104.44(11) yes
C14 . Au1 . N21 . 92.17(11) yes
C11 . Au1 . N31 . 105.32(11) yes
C12 . Au1 . N31 . 88.14(11) yes
C13 . Au1 . N31 . 75.71(11) yes
C14 . Au1 . N31 . 91.70(11) yes
N21 . Au1 . N31 . 176.12(8) yes
C21 2_476 Au2 . C22 2_476 88.38(14) yes
C21 2_476 Au2 . C21 . 179.994 yes
C22 2_476 Au2 . C21 . 91.62(14) yes
C21 2_476 Au2 . C22 . 91.62(14) yes
C22 2_476 Au2 . C22 . 179.994 yes
C21 . Au2 . C22 . 88.38(14) yes
C21 2_476 Au2 . N14 1_455 104.39(12) yes
C22 2_476 Au2 . N14 1_455 72.62(12) yes
C21 . Au2 . N14 1_455 75.61(12) yes
C22 . Au2 . N14 1_455 107.38(12) yes
C21 2_476 Au2 . N14 2_576 75.61(12) yes
C22 2_476 Au2 . N14 2_576 107.38(12) yes
C21 . Au2 . N14 2_576 104.39(12) yes
C22 . Au2 . N14 2_576 72.62(12) yes
N14 1_455 Au2 . N14 2_576 179.996 yes
C31 2_565 Au3 . C32 2_565 91.54(13) yes
C31 2_565 Au3 . C31 . 179.994 yes
C32 2_565 Au3 . C31 . 88.46(13) yes
C31 2_565 Au3 . C32 . 88.46(13) yes
C32 2_565 Au3 . C32 . 179.994 yes
C31 . Au3 . C32 . 91.54(13) yes
C31 2_565 Au3 . N12 1_655 102.60(12) yes
C32 2_565 Au3 . N12 1_655 104.89(12) yes
C31 . Au3 . N12 1_655 77.40(12) yes
C32 . Au3 . N12 1_655 75.11(12) yes
C31 2_565 Au3 . N12 2_465 77.40(12) yes
C32 2_565 Au3 . N12 2_465 75.11(12) yes
C31 . Au3 . N12 2_465 102.60(12) yes
C32 . Au3 . N12 2_465 104.89(12) yes
N12 1_655 Au3 . N12 2_465 179.996 yes
N11 2_566 Cu1 . O11 2_566 90.23(10) yes
N11 2_566 Cu1 . O12 2_566 90.66(10) yes
O11 2_566 Cu1 . O12 2_566 92.16(10) yes
N11 2_566 Cu1 . O11 . 89.77(10) yes
O11 2_566 Cu1 . O11 . 179.994 yes
O12 2_566 Cu1 . O11 . 87.84(10) yes
N11 2_566 Cu1 . O12 . 89.34(10) yes
O11 2_566 Cu1 . O12 . 87.84(10) yes
O12 2_566 Cu1 . O12 . 179.994 yes
O11 . Cu1 . O12 . 92.16(10) yes
N11 2_566 Cu1 . N11 . 179.995 yes
O11 2_566 Cu1 . N11 . 89.77(10) yes
O12 2_566 Cu1 . N11 . 89.34(10) yes
O11 . Cu1 . N11 . 90.23(10) yes
O12 . Cu1 . N11 . 90.66(10) yes
O21 2_475 Cu2 . N13 2_475 89.48(10) yes
O21 2_475 Cu2 . O22 2_475 92.61(10) yes
N13 2_475 Cu2 . O22 2_475 89.67(10) yes
O21 2_475 Cu2 . O21 . 179.995 yes
N13 2_475 Cu2 . O21 . 90.52(10) yes
O22 2_475 Cu2 . O21 . 87.39(10) yes
O21 2_475 Cu2 . O22 . 87.39(10) yes
N13 2_475 Cu2 . O22 . 90.33(10) yes
O22 2_475 Cu2 . O22 . 179.994 yes
O21 . Cu2 . O22 . 92.61(10) yes
O21 2_475 Cu2 . N13 . 90.52(10) yes
N13 2_475 Cu2 . N13 . 179.994 yes
O22 2_475 Cu2 . N13 . 90.33(10) yes
O21 . Cu2 . N13 . 89.48(10) yes
O22 . Cu2 . N13 . 89.67(10) yes
H11 . O1 . H12 . 109.5 no
H21 . O2 . H22 . 109.5 no
H31 . O3 . H32 . 109.5 no
H41 . O4 . H42 . 109.5 no
Cu1 . O11 . H111 . 109.2 no
Cu1 . O11 . H112 . 109.3 no
H111 . O11 . H112 . 109.5 no
Cu1 . O12 . H121 . 112.4 no
Cu1 . O12 . H122 . 112.6 no
H121 . O12 . H122 . 109.5 no
Cu2 . O21 . H211 . 108.4 no
Cu2 . O21 . H212 . 108.6 no
H211 . O21 . H212 . 109.5 no
Cu2 . O22 . H221 . 112.8 no
Cu2 . O22 . H222 . 112.9 no
H221 . O22 . H222 . 109.5 no
Cu1 . N11 . C11 . 169.9(3) yes
C12 . N12 . Au3 1_455 132.4(3) yes
Cu2 . N13 . C13 . 175.6(3) yes
C14 . N14 . Au2 1_655 129.0(3) yes
C21 . N21 . Au1 . 98.5(2) yes
C31 . N31 . Au1 . 101.9(2) yes
Au1 . C11 . N11 . 179.4(3) yes
Au1 . C12 . N12 . 179.9(3) yes
Au1 . C13 . N13 . 178.9(3) yes
Au1 . C14 . N14 . 179.3(3) yes
Au2 . C21 . N21 . 178.2(3) yes
Au2 . C22 . N22 . 177.9(3) yes
Au3 . C31 . N31 . 178.4(3) yes
Au3 . C32 . N32 . 178.0(3) yes

loop_
_geom_bond_atom_site_label_1
_geom_bond_site_symmetry_1
_geom_bond_atom_site_label_2
_geom_bond_site_symmetry_2
_geom_bond_distance
_geom_bond_publ_flag
Au1 . C11 . 1.997(3) yes
Au1 . C12 . 1.998(3) yes
Au1 . C13 . 1.994(3) yes
Au1 . C14 . 1.989(3) yes
Au1 . N21 . 3.159(3) yes
Au1 . N31 . 3.158(3) yes
Au2 . C21 2_476 1.994(4) yes
Au2 . C22 2_476 1.988(3) yes
Au2 . C21 . 1.994(4) yes
Au2 . C22 . 1.988(3) yes
Au2 . N14 1_455 3.278(3) yes
Au2 . N14 2_576 3.278(3) yes
Au3 . C31 2_565 1.995(3) yes
Au3 . C32 2_565 1.987(3) yes
Au3 . C31 . 1.995(3) yes
Au3 . C32 . 1.987(3) yes
Au3 . N12 1_655 3.156(3) yes
Au3 . N12 2_465 3.156(3) yes
Cu1 . N11 2_566 2.312(2) yes
Cu1 . O11 2_566 1.995(2) yes
Cu1 . O12 2_566 1.986(2) yes
Cu1 . O11 . 1.995(2) yes
Cu1 . O12 . 1.986(2) yes
Cu1 . N11 . 2.312(2) yes
Cu2 . O21 2_475 2.280(2) yes
Cu2 . N13 2_475 2.010(2) yes
Cu2 . O22 2_475 1.985(2) yes
Cu2 . O21 . 2.280(2) yes
Cu2 . O22 . 1.985(2) yes
Cu2 . N13 . 2.010(2) yes
O1 . H11 . 0.910 no
O1 . H12 . 0.910 no
O2 . H21 . 0.910 no
O2 . H22 . 0.910 no
O3 . H31 . 0.910 no
O3 . H32 . 0.910 no
O4 . H41 . 0.910 no
O4 . H42 . 0.910 no
O11 . H111 . 0.910 no
O11 . H112 . 0.910 no
O12 . H121 . 0.910 no
O12 . H122 . 0.910 no
O21 . H211 . 0.910 no
O21 . H212 . 0.910 no
O22 . H221 . 0.910 no
O22 . H222 . 0.910 no
N11 . C11 . 1.145(3) yes
N12 . C12 . 1.142(4) yes
N13 . C13 . 1.146(3) yes
N14 . C14 . 1.142(4) yes
N21 . C21 . 1.143(5) yes
N22 . C22 . 1.139(4) yes
N31 . C31 . 1.148(4) yes
N32 . C32 . 1.144(4) yes

loop_
_geom_hbond_atom_site_label_D
_geom_hbond_site_symmetry_D
_geom_hbond_atom_site_label_H
_geom_hbond_site_symmetry_H
_geom_hbond_atom_site_label_A
_geom_hbond_site_symmetry_A
_geom_hbond_angle_DHA
_geom_hbond_distance_DH
_geom_hbond_distance_HA
_geom_hbond_distance_DA
_geom_hbond_publ_flag
O1 . H11 . O3 . 167 0.91 1.95 2.848(5) yes
O1 . H12 . N14 2_576 167 0.91 1.98 2.879(5) yes
O2 . H21 . O11 1_455 165 0.91 2.01 2.899(5) yes
O2 . H22 . O1 . 165 0.91 1.86 2.745(5) yes
O3 . H31 . O21 2_576 166 0.91 1.91 2.800(5) yes
O3 . H32 . O4 . 166 0.91 1.86 2.757(5) yes
O4 . H41 . N12 2_466 169 0.91 1.98 2.882(5) yes
O4 . H42 . O2 . 169 0.91 1.92 2.820(5) yes
O11 . H111 . O1 . 158 0.91 1.83 2.696(5) yes
O11 . H112 . N32 2_566 176 0.91 1.82 2.726(5) yes
O12 . H121 . O2 . 156 0.91 1.85 2.711(5) yes
O12 . H122 . N21 2_466 157 0.91 2.00 2.857(5) yes
O21 . H211 . O4 2_476 156 0.91 1.89 2.748(5) yes
O21 . H212 . N22 2_476 173 0.91 1.88 2.785(5) yes
O22 . H221 . O3 2_476 153 0.91 1.87 2.714(5) yes
O22 . H222 . N31 1_455 154 0.91 2.03 2.872(5) yes
